data_7151951
loop_
_publ_author_name
'Srinivas, Deekonda'
'Vijayadas, Kuruppanthara N.'
'Gonnade, Rajesh'
'Phalgune, Usha D.'
'Rajamohanan, Pattuparambil R.'
'Sanjayan, Gangadhar J.'

_publ_section_title
;
 Concurrent display of both \a- and \b-turns in a model peptide.
;
_journal_issue 16
_journal_name_full 'Organic &amp; biomolecular chemistry'
_journal_page_first 5762
_journal_page_last 5765
_journal_paper_doi 10.1039/c1ob05553d
_journal_volume 9
_journal_year 2011
_chemical_absolute_configuration syn
_chemical_formula_moiety 'C21 H37 N5 O7 . H2O'
_chemical_formula_sum 'C21 H39 N5 O8'
_chemical_formula_weight 489.57
_chemical_name_systematic
;
?
;
_space_group_IT_number 19
_symmetry_cell_setting orthorhombic
_symmetry_space_group_name_Hall 'P 2ac 2ab'
_symmetry_space_group_name_H-M 'P 21 21 21'
_atom_sites_solution_hydrogens geom
_atom_sites_solution_primary direct
_atom_sites_solution_secondary difmap
_audit_creation_method SHELXL-97
_cell_angle_alpha 90.00
_cell_angle_beta 90.00
_cell_angle_gamma 90.00
_cell_formula_units_Z 4
_cell_length_a 9.056(5)
_cell_length_b 9.842(4)
_cell_length_c 29.153(17)
_cell_measurement_reflns_used 1533
_cell_measurement_temperature 297(2)
_cell_measurement_theta_max 18.64
_cell_measurement_theta_min 2.49
_cell_volume 2598(2)
_computing_cell_refinement 'BRUKER SAINT'
_computing_data_collection 'BRUKER SMART'
_computing_data_reduction 'BRUKER SAINT'
_computing_molecular_graphics SHELXTL
_computing_publication_material SHELXTL
_computing_structure_refinement 'SHELXL-97 (Sheldrick, 1997)'
_computing_structure_solution 'SHELXS-97 (Sheldrick, 1990)'
_diffrn_ambient_temperature 297(2)
_diffrn_measured_fraction_theta_full 0.998
_diffrn_measured_fraction_theta_max 0.998
_diffrn_measurement_device 'Bruker Smart APEX'
_diffrn_measurement_device_type 'CCD Area Detector'
_diffrn_measurement_method 'Phi and Omega Scan'
_diffrn_radiation_monochromator graphite
_diffrn_radiation_source 'fine-focus sealed tube'
_diffrn_radiation_type MoK\a
_diffrn_radiation_wavelength 0.71073
_diffrn_reflns_av_R_equivalents 0.0827
_diffrn_reflns_av_sigmaI/netI 0.0807
_diffrn_reflns_limit_h_max 10
_diffrn_reflns_limit_h_min -10
_diffrn_reflns_limit_k_max 10
_diffrn_reflns_limit_k_min -11
_diffrn_reflns_limit_l_max 34
_diffrn_reflns_limit_l_min -32
_diffrn_reflns_number 15967
_diffrn_reflns_theta_full 25.00
_diffrn_reflns_theta_max 25.00
_diffrn_reflns_theta_min 1.40
_exptl_absorpt_coefficient_mu 0.096
_exptl_absorpt_correction_T_max 0.9981
_exptl_absorpt_correction_T_min 0.9653
_exptl_absorpt_correction_type multi-scan
_exptl_absorpt_process_details 'bruker sadabs'
_exptl_crystal_colour COLOURLESS
_exptl_crystal_density_diffrn 1.252
_exptl_crystal_density_method 'not measured'
_exptl_crystal_description 'THIN PLATE'
_exptl_crystal_F_000 1056
_exptl_crystal_size_max 0.37
_exptl_crystal_size_mid 0.27
_exptl_crystal_size_min 0.02
_refine_diff_density_max 0.188
_refine_diff_density_min -0.206
_refine_diff_density_rms 0.041
_refine_ls_abs_structure_details 'Flack H D (1983), Acta Cryst. A39, 876-881'
_refine_ls_abs_structure_Flack 1(2)
_refine_ls_extinction_method none
_refine_ls_goodness_of_fit_ref 1.083
_refine_ls_hydrogen_treatment mixed
_refine_ls_matrix_type full
_refine_ls_number_parameters 347
_refine_ls_number_reflns 4566
_refine_ls_number_restraints 2
_refine_ls_restrained_S_all 1.083
_refine_ls_R_factor_all 0.1032
_refine_ls_R_factor_gt 0.0711
_refine_ls_shift/su_max 0.001
_refine_ls_shift/su_mean 0.000
_refine_ls_structure_factor_coef Fsqd
_refine_ls_weighting_details 'calc w=1/[\s^2^(Fo^2^)+(0.0452P)^2^+0.8291P] where P=(Fo^2^+2Fc^2^)/3'
_refine_ls_weighting_scheme calc
_refine_ls_wR_factor_gt 0.1383
_refine_ls_wR_factor_ref 0.1512
_reflns_number_gt 3295
_reflns_number_total 4566
_reflns_threshold_expression >2sigma(I)
_cod_data_source_file c1ob05553d.txt
_cod_data_source_block shrini1
_cod_depositor_comments
;
The following automatic conversions were performed:

'_symmetry_cell_setting' value 'Orthorhombic' changed to
'orthorhombic' according to
/home/saulius/struct/CIF-dictionaries/cif_core.dic dictionary named
'cif_core.dic' version 2.4.1 from 2010-06-29.

Automatic conversion script
Id: cif_fix_values 1715 2011-07-08 13:25:40Z adriana 
;
_cod_original_sg_symbol_H-M P2(1)2(1)2(1)
_cod_database_code 7151951

loop_
_symmetry_equiv_pos_as_xyz
'x, y, z'
'-x+1/2, -y, z+1/2'
'-x, y+1/2, -z+1/2'
'x+1/2, -y+1/2, -z'

loop_
_atom_site_label
_atom_site_type_symbol
_atom_site_fract_x
_atom_site_fract_y
_atom_site_fract_z
_atom_site_U_iso_or_equiv
_atom_site_adp_type
_atom_site_occupancy
_atom_site_symmetry_multiplicity
_atom_site_calc_flag
_atom_site_refinement_flags
_atom_site_disorder_assembly
_atom_site_disorder_group
O1 O 0.5665(3) 0.6251(2) 0.98452(8) 0.0456(7) Uani 1 1 d . . .
O2 O 0.3448(4) 0.7517(4) 0.89705(10) 0.0702(9) Uani 1 1 d . . .
O3 O 0.5515(3) 0.8260(4) 0.86133(9) 0.0654(9) Uani 1 1 d . . .
O4 O 0.3038(3) 0.4604(3) 1.04991(10) 0.0491(7) Uani 1 1 d . . .
O5 O 0.3349(3) 0.1623(3) 0.96460(12) 0.0737(10) Uani 1 1 d . . .
O6 O 0.6987(5) 0.3331(6) 0.81043(13) 0.140(2) Uani 1 1 d . . .
O7 O 0.8874(3) 0.2287(3) 0.84483(11) 0.0704(9) Uani 1 1 d . . .
O8 O 0.2131(4) 0.5457(4) 0.95329(15) 0.0853(11) Uani 1 1 d D . .
N1 N 0.4671(3) 0.7115(3) 1.04842(10) 0.0372(7) Uani 1 1 d . . .
N2 N 0.5263(4) 0.8607(3) 0.93513(10) 0.0460(8) Uani 1 1 d . . .
H2 H 0.6087 0.9035 0.9325 0.055 Uiso 1 1 calc R . .
N3 N 0.5272(3) 0.3621(3) 1.04857(10) 0.0407(8) Uani 1 1 d . . .
H3 H 0.6199 0.3688 1.0545 0.049 Uiso 1 1 calc R . .
N4 N 0.4955(4) 0.3324(4) 0.95407(12) 0.0494(9) Uani 1 1 d . . .
N5 N 0.6662(4) 0.2146(5) 0.87457(14) 0.0649(12) Uani 1 1 d . . .
C1 C 0.4002(6) 0.8191(5) 1.07705(14) 0.0490(11) Uani 1 1 d . . .
C2 C 0.4433(6) 0.7770(5) 1.12441(14) 0.0681(14) Uani 1 1 d . . .
H2A H 0.5380 0.8162 1.1327 0.082 Uiso 1 1 calc R . .
H2B H 0.3700 0.8068 1.1465 0.082 Uiso 1 1 calc R . .
C3 C 0.4527(6) 0.6263(4) 1.12368(13) 0.0608(12) Uani 1 1 d . . .
H3A H 0.3565 0.5857 1.1288 0.073 Uiso 1 1 calc R . .
H3B H 0.5206 0.5935 1.1469 0.073 Uiso 1 1 calc R . .
C4 C 0.5096(4) 0.5939(4) 1.07535(11) 0.0391(9) Uani 1 1 d . . .
H4A H 0.6173 0.5843 1.0757 0.047 Uiso 1 1 calc R . .
C5 C 0.5028(4) 0.7204(4) 1.00410(13) 0.0391(9) Uani 1 1 d . . .
C6 C 0.4601(6) 0.8487(4) 0.97942(14) 0.0463(10) Uani 1 1 d . . .
C7 C 0.4644(5) 0.8079(4) 0.89778(13) 0.0465(10) Uani 1 1 d . . .
C8 C 0.4966(6) 0.8041(5) 0.81433(14) 0.0657(14) Uani 1 1 d . . .
C22 C 0.4590(9) 0.6583(6) 0.80731(18) 0.117(2) Uani 1 1 d . . .
H22A H 0.5433 0.6031 0.8145 0.175 Uiso 1 1 calc R . .
H22B H 0.4311 0.6439 0.7759 0.175 Uiso 1 1 calc R . .
H22C H 0.3783 0.6339 0.8270 0.175 Uiso 1 1 calc R . .
C23 C 0.6258(7) 0.8495(9) 0.78553(16) 0.119(3) Uani 1 1 d . . .
H23A H 0.6514 0.9412 0.7934 0.178 Uiso 1 1 calc R . .
H23B H 0.5996 0.8449 0.7537 0.178 Uiso 1 1 calc R . .
H23C H 0.7087 0.7911 0.7912 0.178 Uiso 1 1 calc R . .
C24 C 0.3669(7) 0.8949(6) 0.80566(16) 0.0883(18) Uani 1 1 d . . .
H24A H 0.2843 0.8645 0.8236 0.133 Uiso 1 1 calc R . .
H24B H 0.3416 0.8921 0.7737 0.133 Uiso 1 1 calc R . .
H24C H 0.3915 0.9864 0.8142 0.133 Uiso 1 1 calc R . .
C12 C 0.4383(4) 0.4661(4) 1.05640(12) 0.0356(9) Uani 1 1 d . . .
C13 C 0.4679(5) 0.2366(4) 1.03004(15) 0.0509(11) Uani 1 1 d . . .
C14 C 0.4260(5) 0.2431(4) 0.97980(16) 0.0481(11) Uani 1 1 d . . .
C15 C 0.4609(6) 0.3524(5) 0.90613(14) 0.0640(13) Uani 1 1 d . . .
H15A H 0.5099 0.4340 0.8953 0.077 Uiso 1 1 calc R . .
H15B H 0.3553 0.3657 0.9029 0.077 Uiso 1 1 calc R . .
C16 C 0.5085(5) 0.2325(6) 0.87637(16) 0.0754(16) Uani 1 1 d . . .
H16A H 0.4639 0.1501 0.8883 0.090 Uiso 1 1 calc R . .
H16B H 0.4717 0.2461 0.8455 0.090 Uiso 1 1 calc R . .
C17 C 0.7472(6) 0.2661(6) 0.84061(16) 0.0664(14) Uani 1 1 d . . .
C18 C 0.9998(5) 0.2709(5) 0.81181(16) 0.0626(12) Uani 1 1 d . . .
C27 C 1.1351(7) 0.2059(9) 0.8292(2) 0.137(3) Uani 1 1 d . . .
H27A H 1.1550 0.2378 0.8597 0.205 Uiso 1 1 calc R . .
H27B H 1.2165 0.2285 0.8096 0.205 Uiso 1 1 calc R . .
H27C H 1.1220 0.1092 0.8297 0.205 Uiso 1 1 calc R . .
C26 C 0.9635(8) 0.2146(12) 0.7673(2) 0.194(5) Uani 1 1 d . . .
H26A H 1.0515 0.1805 0.7531 0.291 Uiso 1 1 calc R . .
H26B H 0.9209 0.2841 0.7484 0.291 Uiso 1 1 calc R . .
H26C H 0.8939 0.1419 0.7711 0.291 Uiso 1 1 calc R . .
C25 C 1.0146(13) 0.4178(6) 0.8124(4) 0.227(6) Uani 1 1 d . . .
H25A H 0.9524 0.4549 0.8360 0.340 Uiso 1 1 calc R . .
H25B H 0.9856 0.4540 0.7832 0.340 Uiso 1 1 calc R . .
H25C H 1.1155 0.4417 0.8185 0.340 Uiso 1 1 calc R . .
H1B H 0.432(4) 0.900(4) 1.0678(12) 0.037(11) Uiso 1 1 d . . .
H1A H 0.287(6) 0.833(5) 1.0688(16) 0.089(17) Uiso 1 1 d . . .
H4 H 0.541(4) 0.394(3) 0.9655(11) 0.026(10) Uiso 1 1 d . . .
H5 H 0.713(5) 0.166(5) 0.8956(16) 0.069(15) Uiso 1 1 d . . .
H6A H 0.361(4) 0.847(3) 0.9763(10) 0.020(9) Uiso 1 1 d . . .
H6B H 0.499(4) 0.928(4) 0.9976(12) 0.048(11) Uiso 1 1 d . . .
H13A H 0.541(4) 0.172(4) 1.0325(11) 0.032(10) Uiso 1 1 d . . .
H13B H 0.375(2) 0.205(3) 1.0465(7) 0.040(10) Uiso 1 1 d . . .
H16 H 0.2603 0.5317 0.9772 0.66(19) Uiso 1 1 d RD . .
H17 H 0.2728 0.5918 0.9386 0.8(3) Uiso 1 1 d RD . .

loop_
_atom_site_aniso_label
_atom_site_aniso_U_11
_atom_site_aniso_U_22
_atom_site_aniso_U_33
_atom_site_aniso_U_23
_atom_site_aniso_U_13
_atom_site_aniso_U_12
O1 0.0567(18) 0.0371(14) 0.0431(14) -0.0012(12) 0.0122(13) -0.0012(14)
O2 0.058(2) 0.094(2) 0.0593(19) -0.0052(18) -0.0023(16) -0.028(2)
O3 0.0511(19) 0.106(2) 0.0387(16) 0.0029(16) 0.0005(14) -0.0081(19)
O4 0.0321(17) 0.0446(16) 0.0706(19) 0.0022(14) 0.0030(15) -0.0016(14)
O5 0.0449(19) 0.0575(19) 0.119(3) -0.0186(19) -0.0137(19) -0.0055(17)
O6 0.110(3) 0.242(6) 0.070(2) 0.063(3) 0.020(2) 0.108(4)
O7 0.049(2) 0.087(2) 0.075(2) 0.0254(19) -0.0007(17) 0.0114(18)
O8 0.058(2) 0.084(2) 0.114(3) 0.003(2) -0.005(2) 0.009(2)
N1 0.0454(19) 0.0327(16) 0.0334(16) -0.0009(13) 0.0034(15) -0.0008(15)
N2 0.050(2) 0.0513(19) 0.0370(18) 0.0048(15) -0.0022(16) -0.0146(18)
N3 0.0290(17) 0.0343(16) 0.0589(19) 0.0007(15) -0.0002(16) 0.0055(15)
N4 0.052(2) 0.037(2) 0.059(2) -0.0096(18) -0.0039(19) -0.0066(19)
N5 0.050(3) 0.086(3) 0.058(3) 0.008(2) -0.008(2) 0.017(2)
C1 0.058(3) 0.040(3) 0.049(3) -0.008(2) 0.006(2) -0.001(2)
C2 0.095(4) 0.061(3) 0.048(3) -0.011(2) 0.017(3) -0.007(3)
C3 0.081(3) 0.061(3) 0.040(2) 0.000(2) 0.000(2) 0.006(3)
C4 0.034(2) 0.047(2) 0.037(2) 0.0032(17) -0.0033(17) 0.002(2)
C5 0.039(2) 0.035(2) 0.043(2) -0.0050(17) -0.0022(18) -0.0011(18)
C6 0.054(3) 0.042(2) 0.043(2) -0.0003(19) 0.000(2) -0.007(2)
C7 0.049(3) 0.049(2) 0.042(2) 0.0020(19) -0.003(2) -0.001(2)
C8 0.073(3) 0.088(4) 0.036(2) -0.007(2) -0.001(2) 0.013(3)
C22 0.195(8) 0.086(4) 0.070(4) -0.023(3) -0.012(4) 0.020(5)
C23 0.096(5) 0.218(8) 0.042(3) 0.016(4) 0.015(3) 0.008(5)
C24 0.101(5) 0.109(4) 0.056(3) -0.004(3) -0.023(3) 0.029(4)
C12 0.030(2) 0.040(2) 0.037(2) 0.0087(17) 0.0030(17) 0.0010(19)
C13 0.045(3) 0.034(2) 0.074(3) 0.004(2) 0.012(2) 0.001(2)
C14 0.033(2) 0.031(2) 0.080(3) -0.009(2) 0.000(2) 0.004(2)
C15 0.062(3) 0.071(3) 0.060(3) -0.007(2) -0.011(2) 0.018(3)
C16 0.051(3) 0.103(4) 0.072(3) -0.031(3) -0.019(2) 0.029(3)
C17 0.066(3) 0.089(4) 0.044(3) 0.004(3) -0.002(3) 0.035(3)
C18 0.063(3) 0.064(3) 0.061(3) 0.008(2) 0.002(2) 0.003(3)
C27 0.058(4) 0.193(8) 0.159(7) 0.089(6) 0.007(4) 0.000(5)
C26 0.081(5) 0.385(15) 0.116(6) -0.128(8) 0.003(4) 0.031(8)
C25 0.238(12) 0.058(4) 0.385(15) 0.001(6) 0.187(12) -0.027(6)

loop_
_atom_type_symbol
_atom_type_description
_atom_type_scat_dispersion_real
_atom_type_scat_dispersion_imag
_atom_type_scat_source
C C 0.0033 0.0016 'International Tables Vol C Tables 4.2.6.8 and 6.1.1.4'
H H 0.0000 0.0000 'International Tables Vol C Tables 4.2.6.8 and 6.1.1.4'
N N 0.0061 0.0033 'International Tables Vol C Tables 4.2.6.8 and 6.1.1.4'
O O 0.0106 0.0060 'International Tables Vol C Tables 4.2.6.8 and 6.1.1.4'

loop_
_geom_angle_atom_site_label_1
_geom_angle_atom_site_label_2
_geom_angle_atom_site_label_3
_geom_angle
_geom_angle_site_symmetry_1
_geom_angle_site_symmetry_3
_geom_angle_publ_flag
C7 O3 C8 121.4(4) . . ?
C17 O7 C18 121.8(4) . . ?
C5 N1 C4 120.8(3) . . ?
C5 N1 C1 126.8(3) . . ?
C4 N1 C1 112.0(3) . . ?
C7 N2 C6 122.1(4) . . ?
C12 N3 C13 119.9(3) . . ?
C14 N4 C15 122.6(4) . . ?
C17 N5 C16 121.8(4) . . ?
N1 C1 C2 102.5(4) . . ?
C3 C2 C1 106.1(4) . . ?
C2 C3 C4 103.9(3) . . ?
N1 C4 C12 110.6(3) . . ?
N1 C4 C3 104.0(3) . . ?
C12 C4 C3 111.3(3) . . ?
O1 C5 N1 120.6(3) . . ?
O1 C5 C6 122.3(3) . . ?
N1 C5 C6 117.1(3) . . ?
N2 C6 C5 113.2(4) . . ?
O2 C7 N2 124.5(4) . . ?
O2 C7 O3 124.9(4) . . ?
N2 C7 O3 110.5(4) . . ?
O3 C8 C22 110.2(4) . . ?
O3 C8 C24 109.5(4) . . ?
C22 C8 C24 111.8(5) . . ?
O3 C8 C23 102.3(4) . . ?
C22 C8 C23 112.7(5) . . ?
C24 C8 C23 109.8(5) . . ?
O4 C12 N3 122.6(4) . . ?
O4 C12 C4 120.9(3) . . ?
N3 C12 C4 116.5(3) . . ?
N3 C13 C14 114.6(3) . . ?
O5 C14 N4 123.2(5) . . ?
O5 C14 C13 119.3(4) . . ?
N4 C14 C13 117.4(4) . . ?
N4 C15 C16 112.5(4) . . ?
N5 C16 C15 113.3(4) . . ?
O6 C17 O7 125.3(5) . . ?
O6 C17 N5 124.1(5) . . ?
O7 C17 N5 110.6(4) . . ?
C26 C18 C25 114.4(8) . . ?
C26 C18 O7 108.8(5) . . ?
C25 C18 O7 109.8(5) . . ?
C26 C18 C27 109.3(6) . . ?
C25 C18 C27 110.6(7) . . ?
O7 C18 C27 103.2(4) . . ?

loop_
_geom_bond_atom_site_label_1
_geom_bond_atom_site_label_2
_geom_bond_distance
_geom_bond_site_symmetry_2
_geom_bond_publ_flag
O1 C5 1.240(4) . ?
O2 C7 1.216(5) . ?
O3 C7 1.335(5) . ?
O3 C8 1.473(5) . ?
O4 C12 1.234(4) . ?
O5 C14 1.229(5) . ?
O6 C17 1.184(5) . ?
O7 C17 1.327(5) . ?
O7 C18 1.461(5) . ?
N1 C5 1.335(5) . ?
N1 C4 1.451(4) . ?
N1 C1 1.478(5) . ?
N2 C7 1.331(5) . ?
N2 C6 1.428(5) . ?
N3 C12 1.322(5) . ?
N3 C13 1.451(5) . ?
N4 C14 1.316(5) . ?
N4 C15 1.446(5) . ?
N5 C17 1.333(6) . ?
N5 C16 1.440(6) . ?
C1 C2 1.494(6) . ?
C2 C3 1.486(6) . ?
C3 C4 1.534(5) . ?
C4 C12 1.518(5) . ?
C5 C6 1.504(5) . ?
C8 C22 1.490(8) . ?
C8 C24 1.498(7) . ?
C8 C23 1.507(7) . ?
C13 C14 1.514(6) . ?
C15 C16 1.527(6) . ?
C18 C26 1.448(8) . ?
C18 C25 1.452(8) . ?
C18 C27 1.473(7) . ?

loop_
_geom_torsion_atom_site_label_1
_geom_torsion_atom_site_label_2
_geom_torsion_atom_site_label_3
_geom_torsion_atom_site_label_4
_geom_torsion
_geom_torsion_site_symmetry_1
_geom_torsion_site_symmetry_2
_geom_torsion_site_symmetry_3
_geom_torsion_site_symmetry_4
_geom_torsion_publ_flag
C5 N1 C1 C2 -157.1(4) . . . . ?
C4 N1 C1 C2 15.6(5) . . . . ?
N1 C1 C2 C3 -30.7(5) . . . . ?
C1 C2 C3 C4 34.3(6) . . . . ?
C5 N1 C4 C12 -62.2(4) . . . . ?
C1 N1 C4 C12 124.6(4) . . . . ?
C5 N1 C4 C3 178.2(3) . . . . ?
C1 N1 C4 C3 5.0(5) . . . . ?
C2 C3 C4 N1 -23.8(5) . . . . ?
C2 C3 C4 C12 -142.9(4) . . . . ?
C4 N1 C5 O1 3.7(5) . . . . ?
C1 N1 C5 O1 175.8(4) . . . . ?
C4 N1 C5 C6 -177.3(4) . . . . ?
C1 N1 C5 C6 -5.3(6) . . . . ?
C7 N2 C6 C5 87.2(5) . . . . ?
O1 C5 C6 N2 -12.2(6) . . . . ?
N1 C5 C6 N2 168.8(3) . . . . ?
C6 N2 C7 O2 4.0(6) . . . . ?
C6 N2 C7 O3 -176.4(4) . . . . ?
C8 O3 C7 O2 12.9(7) . . . . ?
C8 O3 C7 N2 -166.6(4) . . . . ?
C7 O3 C8 C22 -65.3(6) . . . . ?
C7 O3 C8 C24 58.2(6) . . . . ?
C7 O3 C8 C23 174.6(5) . . . . ?
C13 N3 C12 O4 2.3(6) . . . . ?
C13 N3 C12 C4 -179.4(3) . . . . ?
N1 C4 C12 O4 -52.5(4) . . . . ?
C3 C4 C12 O4 62.6(5) . . . . ?
N1 C4 C12 N3 129.2(3) . . . . ?
C3 C4 C12 N3 -115.7(4) . . . . ?
C12 N3 C13 C14 73.3(5) . . . . ?
C15 N4 C14 O5 5.9(6) . . . . ?
C15 N4 C14 C13 -177.3(4) . . . . ?
N3 C13 C14 O5 -156.9(4) . . . . ?
N3 C13 C14 N4 26.1(5) . . . . ?
C14 N4 C15 C16 -70.2(5) . . . . ?
C17 N5 C16 C15 -95.6(5) . . . . ?
N4 C15 C16 N5 -65.8(6) . . . . ?
C18 O7 C17 O6 1.3(8) . . . . ?
C18 O7 C17 N5 179.7(4) . . . . ?
C16 N5 C17 O6 2.5(9) . . . . ?
C16 N5 C17 O7 -175.9(4) . . . . ?
C17 O7 C18 C26 -63.1(7) . . . . ?
C17 O7 C18 C25 62.8(8) . . . . ?
C17 O7 C18 C27 -179.2(5) . . . . ?

loop_
_cod_related_entry_id
_cod_related_entry_database
_cod_related_entry_code
1 ChemSpider 30653515
